data_4036564
loop_
_publ_author_name
'Essig, Sebastian'
'Menche, Dirk'

_publ_section_title
;
 Stereoselective Synthesis of Isochromanones by an Asymmetric
 Ortho-Lithiation Strategy: Synthetic Access to the Isochromanone Core of
 the Ajudazols.
;
_journal_issue 5
_journal_name_full 'The Journal of organic chemistry'
_journal_page_first 1943
_journal_page_last 1966
_journal_paper_doi 10.1021/acs.joc.5b02781
_journal_volume 81
_journal_year 2016
_chemical_absolute_configuration unk
_chemical_formula_sum 'C26 H42 N O4'
_chemical_formula_weight 432.61
_chemical_name_common '67 in manuscript'
_space_group_IT_number 92
_space_group_name_Hall 'P 4abw 2nw'
_space_group_name_H-M_alt 'P 41 21 2'
_symmetry_cell_setting tetragonal
_symmetry_space_group_name_H-M 'P 41 21 2'
_atom_sites_solution_hydrogens geom
_atom_sites_solution_primary direct
_atom_sites_solution_secondary difmap
_audit_creation_method SHELXL-97
_cell_angle_alpha 90.00
_cell_angle_beta 90.00
_cell_angle_gamma 90.00
_cell_formula_units_Z 8
_cell_length_a 15.600(4)
_cell_length_b 15.600(4)
_cell_length_c 22.648(7)
_cell_measurement_reflns_used 512
_cell_measurement_temperature 200(2)
_cell_measurement_theta_max 49.657
_cell_measurement_theta_min 5.968
_cell_volume 5512(3)
_computing_cell_refinement 'Bruker SAINT'
_computing_data_collection 'Bruker SMART'
_computing_data_reduction 'Bruker SAINT'
_computing_molecular_graphics 'Bruker SHELXTL'
_computing_publication_material 'Bruker SHELXTL'
_computing_structure_refinement 'SHELXL-97 (Sheldrick, 2008)'
_computing_structure_solution 'SHELXS-97 (Sheldrick, 2008)'
_diffrn_ambient_temperature 200(2)
_diffrn_measured_fraction_theta_full 1.000
_diffrn_measured_fraction_theta_max 1.000
_diffrn_measurement_device_type 'Bruker APEX'
_diffrn_measurement_method '\w scans'
_diffrn_radiation_monochromator graphite
_diffrn_radiation_source 'fine-focus sealed tube'
_diffrn_radiation_type MoK\a
_diffrn_radiation_wavelength 0.71073
_diffrn_reflns_av_R_equivalents 0.0615
_diffrn_reflns_av_sigmaI/netI 0.0357
_diffrn_reflns_limit_h_max 17
_diffrn_reflns_limit_h_min -16
_diffrn_reflns_limit_k_max 15
_diffrn_reflns_limit_k_min -17
_diffrn_reflns_limit_l_max 23
_diffrn_reflns_limit_l_min -24
_diffrn_reflns_number 26690
_diffrn_reflns_theta_full 23.00
_diffrn_reflns_theta_max 23.00
_diffrn_reflns_theta_min 1.59
_exptl_absorpt_coefficient_mu 0.069
_exptl_absorpt_correction_T_max 0.9966
_exptl_absorpt_correction_T_min 0.9097
_exptl_absorpt_correction_type multi-scan
_exptl_absorpt_process_details
;
Sheldrick, G. M. (2008). <i>SADABS</i>. University of G\"ottingen, Germany.
;
_exptl_crystal_colour colourless
_exptl_crystal_density_diffrn 1.043
_exptl_crystal_density_method 'not measured'
_exptl_crystal_description needle
_exptl_crystal_F_000 1896
_exptl_crystal_size_max 1.40
_exptl_crystal_size_mid 0.11
_exptl_crystal_size_min 0.05
_refine_diff_density_max 0.320
_refine_diff_density_min -0.149
_refine_diff_density_rms 0.043
_refine_ls_abs_structure_details 'Flack H D (1983), Acta Cryst. A39, 876-881'
_refine_ls_abs_structure_Flack 2(2)
_refine_ls_extinction_method none
_refine_ls_goodness_of_fit_ref 1.050
_refine_ls_hydrogen_treatment constr
_refine_ls_matrix_type full
_refine_ls_number_parameters 283
_refine_ls_number_reflns 3839
_refine_ls_number_restraints 0
_refine_ls_restrained_S_all 1.050
_refine_ls_R_factor_all 0.0761
_refine_ls_R_factor_gt 0.0580
_refine_ls_shift/su_max 0.001
_refine_ls_shift/su_mean 0.000
_refine_ls_structure_factor_coef Fsqd
_refine_ls_weighting_details 'calc w=1/[\s^2^(Fo^2^)+(0.0962P)^2^+1.3566P] where P=(Fo^2^+2Fc^2^)/3'
_refine_ls_weighting_scheme calc
_refine_ls_wR_factor_gt 0.1505
_refine_ls_wR_factor_ref 0.1625
_reflns_number_gt 3086
_reflns_number_total 3839
_reflns_threshold_expression >2sigma(I)
_cod_data_source_file jo5b02781_si_002.cif
_cod_data_source_block se2
_cod_depositor_comments
;
The following automatic conversions were performed:

data item '_symmetry_cell_setting' value 'Tetragonal' was changed to
'tetragonal' in accordance with the
/home/saulius/struct/COD-crude-data/automatic-downloads/DataCite-retrospective/ACS/depositions/lib/dictionaries/cif_core.dic
dictionary named 'cif_core.dic' version 2.4.2 last updated on
2011-04-26.

Automatic conversion script
Id: cif_fix_values 6909 2019-04-08 15:41:33Z antanas 
;
_cod_original_cell_volume 5511(3)
_cod_original_sg_symbol_H-M P4(1)2(1)2
_cod_database_code 4036564

loop_
_symmetry_equiv_pos_as_xyz
'x, y, z'
'-x, -y, z+1/2'
'-y+1/2, x+1/2, z+1/4'
'y+1/2, -x+1/2, z+3/4'
'-x+1/2, y+1/2, -z+1/4'
'x+1/2, -y+1/2, -z+3/4'
'y, x, -z'
'-y, -x, -z+1/2'

loop_
_atom_site_label
_atom_site_type_symbol
_atom_site_fract_x
_atom_site_fract_y
_atom_site_fract_z
_atom_site_U_iso_or_equiv
_atom_site_adp_type
_atom_site_occupancy
_atom_site_symmetry_multiplicity
_atom_site_calc_flag
_atom_site_refinement_flags
O1 O 0.48828(17) 0.88323(15) 0.99013(11) 0.0541(7) Uani 1 1 d .
O8 O 0.52578(16) 1.11588(16) 0.94511(10) 0.0555(7) Uani 1 1 d .
H8 H 0.5073 1.0991 0.9780 0.083 Uiso 1 1 calc R
O3 O 0.28528(16) 0.83988(16) 0.94081(12) 0.0568(7) Uani 1 1 d .
O9 O 0.53250(15) 1.02556(17) 0.79860(10) 0.0526(6) Uani 1 1 d .
H9 H 0.4808 1.0243 0.7884 0.079 Uiso 1 1 calc R
C7 C 0.4205(2) 1.0243(2) 0.90160(13) 0.0387(8) Uani 1 1 d .
N1 N 0.48219(18) 0.81400(18) 0.90342(13) 0.0485(7) Uani 1 1 d .
C2 C 0.3952(2) 0.9415(2) 0.91890(13) 0.0394(8) Uani 1 1 d .
C9 C 0.5437(2) 1.0872(2) 0.84350(14) 0.0462(9) Uani 1 1 d .
H9A H 0.5083 1.1387 0.8337 0.055 Uiso 1 1 calc R
C8 C 0.5127(2) 1.0505(2) 0.90216(14) 0.0441(8) Uani 1 1 d .
H8A H 0.5487 0.9996 0.9126 0.053 Uiso 1 1 calc R
C6 C 0.3571(2) 1.0827(2) 0.88729(15) 0.0476(9) Uani 1 1 d .
H6 H 0.3727 1.1391 0.8757 0.057 Uiso 1 1 calc R
C5 C 0.2712(2) 1.0603(3) 0.88961(17) 0.0564(10) Uani 1 1 d .
H5 H 0.2291 1.1017 0.8793 0.068 Uiso 1 1 calc R
C4 C 0.2452(2) 0.9798(3) 0.90646(17) 0.0552(10) Uani 1 1 d .
C10 C 0.6382(2) 1.1138(3) 0.84523(16) 0.0560(10) Uani 1 1 d .
H10 H 0.6475 1.1483 0.8819 0.067 Uiso 1 1 calc R
C3 C 0.3085(2) 0.9213(2) 0.92198(14) 0.0465(9) Uani 1 1 d .
C1 C 0.4590(2) 0.8767(2) 0.93934(15) 0.0421(8) Uani 1 1 d .
C11 C 0.6962(3) 1.0372(3) 0.8480(2) 0.0746(12) Uani 1 1 d .
H11 H 0.6902 0.9962 0.8172 0.089 Uiso 1 1 calc R
C20 C 0.4485(3) 0.8059(3) 0.84246(16) 0.0634(11) Uani 1 1 d .
H20 H 0.4102 0.8561 0.8350 0.076 Uiso 1 1 calc R
C17 C 0.5431(3) 0.7479(3) 0.92415(19) 0.0610(11) Uani 1 1 d .
H17 H 0.5500 0.7067 0.8906 0.073 Uiso 1 1 calc R
C21 C 0.3956(4) 0.7264(3) 0.8356(2) 0.0922(16) Uani 1 1 d .
H21A H 0.3494 0.7266 0.8649 0.138 Uiso 1 1 calc R
H21B H 0.4319 0.6759 0.8417 0.138 Uiso 1 1 calc R
H21C H 0.3710 0.7247 0.7958 0.138 Uiso 1 1 calc R
C19 C 0.5201(3) 0.8092(3) 0.79785(19) 0.0862(15) Uani 1 1 d .
H19A H 0.5529 0.8623 0.8032 0.129 Uiso 1 1 calc R
H19B H 0.4960 0.8078 0.7579 0.129 Uiso 1 1 calc R
H19C H 0.5581 0.7598 0.8034 0.129 Uiso 1 1 calc R
C18 C 0.5082(3) 0.6964(3) 0.9747(2) 0.0875(15) Uani 1 1 d .
H18A H 0.4514 0.6741 0.9642 0.131 Uiso 1 1 calc R
H18B H 0.5034 0.7329 1.0097 0.131 Uiso 1 1 calc R
H18C H 0.5469 0.6484 0.9831 0.131 Uiso 1 1 calc R
C23 C 0.6602(3) 1.1708(3) 0.7924(2) 0.0824(14) Uani 1 1 d .
H23A H 0.6225 1.2211 0.7922 0.124 Uiso 1 1 calc R
H23B H 0.6520 1.1383 0.7558 0.124 Uiso 1 1 calc R
H23C H 0.7200 1.1894 0.7953 0.124 Uiso 1 1 calc R
C14 C 0.2522(3) 0.7495(4) 1.0234(3) 0.0905(16) Uani 1 1 d .
H14 H 0.2413 0.7439 1.0645 0.109 Uiso 1 1 calc R
C22 C 0.1511(3) 0.9553(3) 0.9086(3) 0.0860(15) Uani 1 1 d .
H22A H 0.1215 0.9912 0.9377 0.129 Uiso 1 1 calc R
H22B H 0.1458 0.8949 0.9199 0.129 Uiso 1 1 calc R
H22C H 0.1253 0.9640 0.8696 0.129 Uiso 1 1 calc R
C12 C 0.7537(3) 1.0206(4) 0.8879(3) 0.1020(17) Uani 1 1 d .
H12A H 0.7623 1.0594 0.9198 0.122 Uiso 1 1 calc R
H12B H 0.7870 0.9698 0.8853 0.122 Uiso 1 1 calc R
C15 C 0.2443(4) 0.6851(4) 0.9953(3) 0.118(2) Uani 1 1 d .
H15A H 0.2541 0.6857 0.9539 0.142 Uiso 1 1 calc R
H15B H 0.2281 0.6334 1.0145 0.142 Uiso 1 1 calc R
C16 C 0.6300(3) 0.7837(3) 0.9356(3) 0.0879(15) Uani 1 1 d .
H16A H 0.6496 0.8154 0.9007 0.132 Uiso 1 1 calc R
H16B H 0.6701 0.7369 0.9440 0.132 Uiso 1 1 calc R
H16C H 0.6276 0.8226 0.9696 0.132 Uiso 1 1 calc R
C13 C 0.2760(3) 0.8351(3) 1.0041(2) 0.0816(14) Uani 1 1 d .
H13A H 0.2315 0.8764 1.0170 0.098 Uiso 1 1 calc R
H13B H 0.3308 0.8517 1.0230 0.098 Uiso 1 1 calc R
C31 C 0.0883(8) 0.9619(12) 1.2191(6) 0.272(10) Uani 1 1 d .
H31A H 0.0381 0.9820 1.1963 0.327 Uiso 1 1 calc R
H31B H 0.1121 1.0144 1.2374 0.327 Uiso 1 1 calc R
C33 C 0.1596(5) 0.9866(8) 1.1188(6) 0.221(6) Uani 1 1 d .
H33A H 0.2082 0.9581 1.0997 0.331 Uiso 1 1 calc R
H33B H 0.1725 1.0476 1.1239 0.331 Uiso 1 1 calc R
H33C H 0.1084 0.9802 1.0941 0.331 Uiso 1 1 calc R
C32 C 0.1440(14) 0.9473(14) 1.1770(8) 0.352(15) Uani 1 1 d .
H32A H 0.1364 0.8857 1.1679 0.423 Uiso 1 1 calc R
H32B H 0.2002 0.9515 1.1971 0.423 Uiso 1 1 calc R

loop_
_atom_site_aniso_label
_atom_site_aniso_U_11
_atom_site_aniso_U_22
_atom_site_aniso_U_33
_atom_site_aniso_U_23
_atom_site_aniso_U_13
_atom_site_aniso_U_12
O1 0.0711(17) 0.0555(15) 0.0356(15) -0.0016(11) -0.0068(12) 0.0112(12)
O8 0.0670(17) 0.0674(16) 0.0319(13) -0.0060(11) 0.0040(12) -0.0205(13)
O3 0.0578(16) 0.0493(15) 0.0633(17) 0.0002(12) 0.0011(13) -0.0126(12)
O9 0.0530(14) 0.0716(16) 0.0333(13) -0.0066(11) -0.0015(11) -0.0051(13)
C7 0.0438(19) 0.045(2) 0.0270(16) -0.0013(15) 0.0018(14) 0.0016(16)
N1 0.0527(18) 0.0497(17) 0.0432(17) -0.0059(14) 0.0000(14) 0.0064(14)
C2 0.044(2) 0.048(2) 0.0267(18) -0.0018(14) 0.0006(14) -0.0020(16)
C9 0.053(2) 0.055(2) 0.0300(18) 0.0011(16) -0.0021(16) -0.0063(17)
C8 0.053(2) 0.048(2) 0.0316(18) 0.0018(15) -0.0025(15) -0.0032(16)
C6 0.058(3) 0.046(2) 0.0384(19) 0.0059(16) 0.0018(16) 0.0009(18)
C5 0.048(2) 0.065(3) 0.056(2) 0.005(2) -0.0050(18) 0.008(2)
C4 0.047(2) 0.064(3) 0.055(2) 0.001(2) 0.0000(17) -0.006(2)
C10 0.057(2) 0.076(3) 0.036(2) -0.0007(18) 0.0026(17) -0.019(2)
C3 0.053(2) 0.046(2) 0.041(2) -0.0009(16) -0.0007(16) -0.0023(18)
C1 0.044(2) 0.0436(19) 0.038(2) 0.0011(16) 0.0049(17) 0.0010(15)
C11 0.049(2) 0.104(4) 0.071(3) 0.000(3) 0.001(2) -0.011(3)
C20 0.079(3) 0.069(3) 0.042(2) -0.0135(19) -0.007(2) 0.011(2)
C17 0.062(3) 0.059(2) 0.062(3) -0.004(2) 0.000(2) 0.019(2)
C21 0.105(4) 0.089(4) 0.082(4) -0.033(3) -0.014(3) -0.017(3)
C19 0.113(4) 0.086(3) 0.059(3) -0.009(2) 0.024(3) 0.024(3)
C18 0.105(4) 0.065(3) 0.092(4) 0.020(3) 0.001(3) 0.025(3)
C23 0.082(3) 0.104(4) 0.061(3) 0.013(2) 0.013(2) -0.030(3)
C14 0.083(3) 0.096(4) 0.093(4) 0.033(3) 0.003(3) -0.040(3)
C22 0.052(3) 0.095(4) 0.111(4) 0.009(3) -0.006(3) -0.003(2)
C12 0.081(4) 0.129(5) 0.096(4) 0.024(4) 0.000(3) 0.006(3)
C15 0.124(5) 0.092(4) 0.139(5) 0.010(4) 0.011(4) -0.060(4)
C16 0.066(3) 0.093(4) 0.104(4) -0.006(3) -0.011(3) 0.021(3)
C13 0.090(3) 0.099(4) 0.056(3) 0.022(3) 0.005(2) -0.025(3)
C31 0.154(9) 0.48(3) 0.184(12) -0.177(14) 0.035(9) 0.003(12)
C33 0.066(4) 0.255(12) 0.341(17) -0.035(12) 0.055(7) 0.007(6)
C32 0.39(3) 0.43(3) 0.25(2) 0.09(2) -0.131(19) -0.19(3)

loop_
_atom_type_symbol
_atom_type_description
_atom_type_scat_dispersion_real
_atom_type_scat_dispersion_imag
_atom_type_scat_source
C C 0.0033 0.0016 'International Tables Vol C Tables 4.2.6.8 and 6.1.1.4'
H H 0.0000 0.0000 'International Tables Vol C Tables 4.2.6.8 and 6.1.1.4'
N N 0.0061 0.0033 'International Tables Vol C Tables 4.2.6.8 and 6.1.1.4'
O O 0.0106 0.0060 'International Tables Vol C Tables 4.2.6.8 and 6.1.1.4'

loop_
_geom_angle_atom_site_label_1
_geom_angle_atom_site_label_2
_geom_angle_atom_site_label_3
_geom_angle
_geom_angle_site_symmetry_1
_geom_angle_site_symmetry_3
C8 O8 H8 109.5 . .
C3 O3 C13 112.2(3) . .
C9 O9 H9 109.5 . .
C6 C7 C2 118.0(3) . .
C6 C7 C8 120.6(3) . .
C2 C7 C8 121.3(3) . .
C1 N1 C17 119.7(3) . .
C1 N1 C20 122.6(3) . .
C17 N1 C20 117.6(3) . .
C3 C2 C7 119.7(3) . .
C3 C2 C1 118.7(3) . .
C7 C2 C1 121.4(3) . .
O9 C9 C8 109.4(3) . .
O9 C9 C10 108.8(3) . .
C8 C9 C10 112.6(3) . .
O9 C9 H9A 108.7 . .
C8 C9 H9A 108.7 . .
C10 C9 H9A 108.7 . .
O8 C8 C7 109.9(3) . .
O8 C8 C9 106.2(3) . .
C7 C8 C9 113.6(3) . .
O8 C8 H8A 109.0 . .
C7 C8 H8A 109.0 . .
C9 C8 H8A 109.0 . .
C7 C6 C5 121.1(4) . .
C7 C6 H6 119.5 . .
C5 C6 H6 119.5 . .
C4 C5 C6 121.8(4) . .
C4 C5 H5 119.1 . .
C6 C5 H5 119.1 . .
C5 C4 C3 117.4(3) . .
C5 C4 C22 121.6(4) . .
C3 C4 C22 120.9(4) . .
C11 C10 C23 111.1(4) . .
C11 C10 C9 111.4(3) . .
C23 C10 C9 110.6(3) . .
C11 C10 H10 107.8 . .
C23 C10 H10 107.8 . .
C9 C10 H10 107.8 . .
O3 C3 C4 119.5(3) . .
O3 C3 C2 118.5(3) . .
C4 C3 C2 122.0(3) . .
O1 C1 N1 122.0(3) . .
O1 C1 C2 118.5(3) . .
N1 C1 C2 119.5(3) . .
C12 C11 C10 127.1(5) . .
C12 C11 H11 116.5 . .
C10 C11 H11 116.5 . .
N1 C20 C21 111.3(4) . .
N1 C20 C19 111.0(3) . .
C21 C20 C19 111.6(4) . .
N1 C20 H20 107.6 . .
C21 C20 H20 107.6 . .
C19 C20 H20 107.6 . .
N1 C17 C16 112.2(3) . .
N1 C17 C18 112.4(3) . .
C16 C17 C18 113.5(4) . .
N1 C17 H17 106.0 . .
C16 C17 H17 106.0 . .
C18 C17 H17 106.0 . .
C20 C21 H21A 109.5 . .
C20 C21 H21B 109.5 . .
H21A C21 H21B 109.5 . .
C20 C21 H21C 109.5 . .
H21A C21 H21C 109.5 . .
H21B C21 H21C 109.5 . .
C20 C19 H19A 109.5 . .
C20 C19 H19B 109.5 . .
H19A C19 H19B 109.5 . .
C20 C19 H19C 109.5 . .
H19A C19 H19C 109.5 . .
H19B C19 H19C 109.5 . .
C17 C18 H18A 109.5 . .
C17 C18 H18B 109.5 . .
H18A C18 H18B 109.5 . .
C17 C18 H18C 109.5 . .
H18A C18 H18C 109.5 . .
H18B C18 H18C 109.5 . .
C10 C23 H23A 109.5 . .
C10 C23 H23B 109.5 . .
H23A C23 H23B 109.5 . .
C10 C23 H23C 109.5 . .
H23A C23 H23C 109.5 . .
H23B C23 H23C 109.5 . .
C15 C14 C13 129.7(6) . .
C15 C14 H14 115.1 . .
C13 C14 H14 115.1 . .
C4 C22 H22A 109.5 . .
C4 C22 H22B 109.5 . .
H22A C22 H22B 109.5 . .
C4 C22 H22C 109.5 . .
H22A C22 H22C 109.5 . .
H22B C22 H22C 109.5 . .
C11 C12 H12A 120.0 . .
C11 C12 H12B 120.0 . .
H12A C12 H12B 120.0 . .
C14 C15 H15A 120.0 . .
C14 C15 H15B 120.0 . .
H15A C15 H15B 120.0 . .
C17 C16 H16A 109.5 . .
C17 C16 H16B 109.5 . .
H16A C16 H16B 109.5 . .
C17 C16 H16C 109.5 . .
H16A C16 H16C 109.5 . .
H16B C16 H16C 109.5 . .
O3 C13 C14 111.8(4) . .
O3 C13 H13A 109.3 . .
C14 C13 H13A 109.3 . .
O3 C13 H13B 109.3 . .
C14 C13 H13B 109.3 . .
H13A C13 H13B 107.9 . .
C32 C31 C31 141.8(15) . 8_667
C32 C31 H31A 101.5 . .
C31 C31 H31A 101.5 8_667 .
C32 C31 H31B 101.5 . .
C31 C31 H31B 101.5 8_667 .
H31A C31 H31B 104.6 . .
C32 C33 H33A 109.5 . .
C32 C33 H33B 109.5 . .
H33A C33 H33B 109.5 . .
C32 C33 H33C 109.5 . .
H33A C33 H33C 109.5 . .
H33B C33 H33C 109.5 . .
C31 C32 C33 133(2) . .
C31 C32 H32A 103.8 . .
C33 C32 H32A 103.8 . .
C31 C32 H32B 103.8 . .
C33 C32 H32B 103.8 . .
H32A C32 H32B 105.4 . .

loop_
_geom_bond_atom_site_label_1
_geom_bond_atom_site_label_2
_geom_bond_distance
_geom_bond_site_symmetry_2
O1 C1 1.242(4) .
O8 C8 1.425(4) .
O8 H8 0.8400 .
O3 C3 1.388(4) .
O3 C13 1.442(5) .
O9 C9 1.411(4) .
O9 H9 0.8400 .
C7 C6 1.383(5) .
C7 C2 1.406(5) .
C7 C8 1.495(5) .
N1 C1 1.322(4) .
N1 C17 1.480(5) .
N1 C20 1.483(5) .
C2 C3 1.390(5) .
C2 C1 1.493(5) .
C9 C8 1.526(5) .
C9 C10 1.532(5) .
C9 H9A 1.0000 .
C8 H8A 1.0000 .
C6 C5 1.387(5) .
C6 H6 0.9500 .
C5 C4 1.373(6) .
C5 H5 0.9500 .
C4 C3 1.389(5) .
C4 C22 1.517(6) .
C10 C11 1.501(6) .
C10 C23 1.529(6) .
C10 H10 1.0000 .
C11 C12 1.300(7) .
C11 H11 0.9500 .
C20 C21 1.496(6) .
C20 C19 1.508(6) .
C20 H20 1.0000 .
C17 C16 1.489(6) .
C17 C18 1.501(6) .
C17 H17 1.0000 .
C21 H21A 0.9800 .
C21 H21B 0.9800 .
C21 H21C 0.9800 .
C19 H19A 0.9800 .
C19 H19B 0.9800 .
C19 H19C 0.9800 .
C18 H18A 0.9800 .
C18 H18B 0.9800 .
C18 H18C 0.9800 .
C23 H23A 0.9800 .
C23 H23B 0.9800 .
C23 H23C 0.9800 .
C14 C15 1.195(8) .
C14 C13 1.453(7) .
C14 H14 0.9500 .
C22 H22A 0.9800 .
C22 H22B 0.9800 .
C22 H22C 0.9800 .
C12 H12A 0.9500 .
C12 H12B 0.9500 .
C15 H15A 0.9500 .
C15 H15B 0.9500 .
C16 H16A 0.9800 .
C16 H16B 0.9800 .
C16 H16C 0.9800 .
C13 H13A 0.9900 .
C13 H13B 0.9900 .
C31 C32 1.31(2) .
C31 C31 1.78(3) 8_667
C31 H31A 0.9900 .
C31 H31B 0.9900 .
C33 C32 1.473(18) .
C33 H33A 0.9800 .
C33 H33B 0.9800 .
C33 H33C 0.9800 .
C32 H32A 0.9900 .
C32 H32B 0.9900 .

loop_
_geom_torsion_atom_site_label_1
_geom_torsion_atom_site_label_2
_geom_torsion_atom_site_label_3
_geom_torsion_atom_site_label_4
_geom_torsion
_geom_torsion_site_symmetry_1
C6 C7 C2 C3 -0.9(4) .
C8 C7 C2 C3 175.3(3) .
C6 C7 C2 C1 -175.4(3) .
C8 C7 C2 C1 0.8(4) .
C6 C7 C8 O8 61.8(4) .
C2 C7 C8 O8 -114.4(3) .
C6 C7 C8 C9 -57.0(4) .
C2 C7 C8 C9 126.8(3) .
O9 C9 C8 O8 -179.9(3) .
C10 C9 C8 O8 59.0(4) .
O9 C9 C8 C7 -59.1(4) .
C10 C9 C8 C7 179.8(3) .
C2 C7 C6 C5 -0.4(5) .
C8 C7 C6 C5 -176.6(3) .
C7 C6 C5 C4 0.4(6) .
C6 C5 C4 C3 0.8(6) .
C6 C5 C4 C22 -179.6(4) .
O9 C9 C10 C11 -50.8(4) .
C8 C9 C10 C11 70.6(4) .
O9 C9 C10 C23 73.3(4) .
C8 C9 C10 C23 -165.2(3) .
C13 O3 C3 C4 -91.9(4) .
C13 O3 C3 C2 88.5(4) .
C5 C4 C3 O3 178.3(3) .
C22 C4 C3 O3 -1.2(5) .
C5 C4 C3 C2 -2.1(5) .
C22 C4 C3 C2 178.3(4) .
C7 C2 C3 O3 -178.2(3) .
C1 C2 C3 O3 -3.6(4) .
C7 C2 C3 C4 2.2(5) .
C1 C2 C3 C4 176.9(3) .
C17 N1 C1 O1 1.6(5) .
C20 N1 C1 O1 -179.3(3) .
C17 N1 C1 C2 -177.9(3) .
C20 N1 C1 C2 1.2(5) .
C3 C2 C1 O1 -97.6(4) .
C7 C2 C1 O1 77.0(4) .
C3 C2 C1 N1 82.0(4) .
C7 C2 C1 N1 -103.5(4) .
C23 C10 C11 C12 112.8(5) .
C9 C10 C11 C12 -123.3(5) .
C1 N1 C20 C21 -114.8(4) .
C17 N1 C20 C21 64.2(5) .
C1 N1 C20 C19 120.3(4) .
C17 N1 C20 C19 -60.7(5) .
C1 N1 C17 C16 -66.3(5) .
C20 N1 C17 C16 114.6(4) .
C1 N1 C17 C18 63.1(5) .
C20 N1 C17 C18 -115.9(4) .
C3 O3 C13 C14 -179.6(4) .
C15 C14 C13 O3 4.2(9) .
C31 C31 C32 C33 157.7(19) 8_667
